data_2003748
loop_
_publ_author_name
'Yu, W.-T.'
'Fang, Q.'
'Xu, D.'
'Jiang, M.-H.'
'Lei, H.'

_publ_section_title
;
 4,5-Bis(2,4-dinitrophenylthio)-1,3-dithiol-2-one Nitromethane Solvate
 (BNPT-DTO.CH~3~NO~2~)
;
_journal_issue 8
_journal_name_full 'Acta Crystallographica Section C'
_journal_page_first 1602
_journal_page_last 1604
_journal_paper_doi 10.1107/S0108270195001429
_journal_volume 51
_journal_year 1995
_chemical_formula_moiety 'C16 H9 N5 O11 S4'
_chemical_formula_sum 'C16 H9 N5 O11 S4'
_chemical_formula_weight 575.51
_space_group_IT_number 2
_symmetry_cell_setting triclinic
_symmetry_space_group_name_Hall '-P 1'
_symmetry_space_group_name_H-M 'P -1'
_atom_type_scat_source IntTabIV
_cell_angle_alpha 93.75(2)
_cell_angle_beta 98.00(3)
_cell_angle_gamma 114.38(2)
_cell_formula_units_Z 2
_cell_length_a 8.582(3)
_cell_length_b 9.702(2)
_cell_length_c 15.004(4)
_cell_measurement_reflns_used 25
_cell_measurement_temperature 293
_cell_measurement_theta_max 14
_cell_measurement_theta_min 3
_cell_volume 1116.3(6)
_diffrn_measurement_device 'Nicolet R3m/E'
_diffrn_measurement_method \w/2\q
_diffrn_radiation_type MoK\a
_diffrn_radiation_wavelength 0.71073
_diffrn_reflns_av_R_equivalents 0.0150
_diffrn_reflns_limit_h_max 11
_diffrn_reflns_limit_h_min 0
_diffrn_reflns_limit_k_max 12
_diffrn_reflns_limit_k_min -12
_diffrn_reflns_limit_l_max 18
_diffrn_reflns_limit_l_min -18
_diffrn_reflns_number 4336
_diffrn_reflns_theta_max 25.0
_diffrn_standards_decay_% <5
_diffrn_standards_interval_count 100
_diffrn_standards_number 2
_exptl_absorpt_coefficient_mu 0.48
_exptl_absorpt_correction_type none
_exptl_crystal_colour yellow
_exptl_crystal_density_diffrn 1.71
_exptl_crystal_description parallelepiped
_exptl_crystal_size_max 0.3
_exptl_crystal_size_mid 0.3
_exptl_crystal_size_min 0.2
_refine_diff_density_max 0.63
_refine_diff_density_min -0.29
_refine_ls_extinction_method none
_refine_ls_goodness_of_fit_obs 0.973
_refine_ls_hydrogen_treatment noref
_refine_ls_number_parameters 325
_refine_ls_number_reflns 3397
_refine_ls_R_factor_obs 0.0466
_refine_ls_shift/esd_max 0.032
_refine_ls_structure_factor_coef F
_refine_ls_weighting_details 'w = 1/\s^2^(F)'
_refine_ls_weighting_scheme calc
_refine_ls_wR_factor_obs 0.0466
_reflns_number_observed 3397
_reflns_number_total 4246
_reflns_observed_criterion F>3\s(F)
_cod_data_source_file as1133.cif
_cod_data_source_block as1133a
_cod_depositor_comments
;
The following automatic conversions were performed:

'_refine_ls_weighting_scheme' value 'w = 1/\s^2^(F)' was changed to
'calc'. New tag '_refine_ls_weighting_details' was created. The value
of the new tag was set to 'w = 1/\s^2^(F)'.

Automatic conversion script
Id: cif_fix_values 3143 2015-03-26 13:38:13Z robertas 
;
_cod_original_cell_volume 1116.0(10)
_cod_database_code 2003748

loop_
_symmetry_equiv_pos_as_xyz
x,y,z
-x,-y,-z

loop_
_atom_site_label
_atom_site_fract_x
_atom_site_fract_y
_atom_site_fract_z
_atom_site_U_iso_or_equiv
S1 1.2680(1) .6734(1) .2733(1) .043(1)
S2 .9181(1) .5441(1) .3207(1) .041(1)
S3 1.3871(1) .4694(1) .3790(1) .038(1)
S4 .9908(1) .3274(1) .4354(1) .041(1)
C1 1.0622(5) .6797(4) .2616(3) .043(2)
C2 1.2196(4) .5230(4) .3386(2) .034(1)
C3 1.0600(4) .4650(4) .3604(2) .034(1)
C4 .8867(4) .1567(4) .3584(2) .035(1)
C5 .8700(5) .1600(4) .2641(2) .041(1)
C6 .7973(5) .0267(4) .2026(3) .044(2)
C7 .7398(4) -.1116(4) .2364(3) .041(1)
C8 .7450(4) -.1236(4) .3273(3) .040(1)
C9 .8178(4) .0123(4) .3873(2) .036(1)
C10 1.3539(4) .3219(4) .2919(2) .033(1)
C11 1.2583(5) .3057(4) .2051(2) .041(2)
C12 1.2275(5) .1844(4) .1384(2) .044(2)
C13 1.2960(5) .0823(4) .1605(2) .039(1)
C14 1.3930(5) .0932(4) .2449(2) .039(1)
C15 1.4202(4) .2147(4) .3086(2) .033(1)
N1 .8181(4) -.0031(4) .4839(2) .044(1)
N2 .6684(4) -.2525(4) .1707(3) .054(1)
N3 1.5241(4) .2237(4) .3968(2) .041(1)
N4 1.2634(5) -.0471(4) .0919(2) .054(2)
O9 1.0252(4) .7661(3) .2191(2) .059(1)
O1 .8801(4) .1129(3) .5381(2) .059(1)
O2 .7596(4) -.1309(3) .5063(2) .070(2)
O3 .6739(5) -.2387(4) .0910(2) .075(2)
O4 .6090(4) -.3751(3) .2004(3) .076(2)
O5 1.5351(4) .1077(3) .4184(2) .056(1)
O6 1.5977(4) .3498(3) .4440(2) .054(1)
O7 1.3438(5) -.1244(4) .1083(2) .074(2)
O8 1.1591(5) -.0694(4) .0226(2) .086(2)
C1' .7423(7) .4637(6) .0102(3) .073(3)
N1' .7771(5) .3696(4) .0782(2) .059(2)
O1' .9283(4) .3944(4) .1051(2) .074(2)
O2' .6552(5) .2721(5) .1025(3) .110(2)
H1 .9179 .2670 .2584 .800
H2 .8026 .0591 .1436 .800
H3 .7109 -.2054 .3636 .800
H4 1.2272 .3901 .2072 .800
H5 1.1591 .1966 .0859 .800
H6 1.3902 .0033 .2125 .800
H1' .6193 .4335 -.0051 .800
H2' .7856 .4487 -.0435 .800
H3' .7997 .5697 .0355 .800

loop_
_geom_angle_atom_site_label_1
_geom_angle_atom_site_label_2
_geom_angle_atom_site_label_3
_geom_angle
_geom_angle_publ_flag
C1 S1 C2 96.9(2) yes
C2 S3 C10 101.6(2) yes
S1 C1 S2 112.1(2) yes
S2 C1 O9 124.0(3) yes
S1 C2 C3 116.8(3) yes
S2 C3 S4 117.4(2) yes
S4 C3 C2 124.6(3) yes
S4 C4 C9 122.4(3) yes
S3 C10 C15 120.6(2) yes
C1' N1' O2' 118.7(5) yes
C1 S2 C3 96.5(2) yes
C3 S4 C4 101.2(2) yes
S1 C1 O9 123.9(3) yes
S1 C2 S3 118.2(2) yes
S3 C2 C3 124.7(3) yes
S2 C3 C2 117.8(3) yes
S4 C4 C5 120.9(3) yes
S3 C10 C11 122.1(3) yes
C1' N1' O1' 117.7(4) yes
O1' N1' O2' 123.7(5) yes
C4 C5 C6 121.6(3) no
C6 C7 C8 123.3(3) no
C8 C7 N2 118.9(3) no
C4 C9 C8 122.9(3) no
C8 C9 N1 116.2(3) no
C10 C11 C12 121.1(4) no
C12 C13 C14 123.5(3) no
C14 C13 N4 117.6(4) no
C10 C15 C14 123.5(3) no
C14 C15 N3 115.2(4) no
C9 N1 O2 118.8(3) no
C7 N2 O3 117.6(3) no
O3 N2 O4 124.7(3) no
C15 N3 O6 117.0(3) no
C13 N4 O7 117.9(3) no
O7 N4 O8 124.4(4) no
C5 C4 C9 116.7(3) no
C5 C6 C7 118.3(3) no
C6 C7 N2 117.8(3) no
C7 C8 C9 117.1(3) no
C4 C9 N1 120.9(3) no
C11 C10 C15 117.4(3) no
C11 C12 C13 118.0(3) no
C12 C13 N4 118.9(3) no
C13 C14 C15 116.5(4) no
C10 C15 N3 121.3(3) no
C9 N1 O1 118.0(3) no
O1 N1 O2 123.2(3) no
C7 N2 O4 117.6(4) no
C15 N3 O5 118.7(3) no
O5 N3 O6 124.4(3) no
C13 N4 O8 117.8(4) no

loop_
_geom_bond_atom_site_label_1
_geom_bond_atom_site_label_2
_geom_bond_distance
_geom_bond_publ_flag
S1 C1 1.777(5) yes
S2 C3 1.747(4) yes
S4 C3 1.770(4) yes
C2 C3 1.346(5) yes
N1' O2' 1.206(6) yes
S1 C2 1.749(4) yes
S3 C2 1.767(4) yes
S4 C4 1.766(3) yes
C1' N1' 1.492(7) yes
S2 C1 1.778(4) yes
S3 C10 1.776(4) yes
C1 O9 1.201(6) yes
N1' O1' 1.220(6) yes
C5 C6 1.390(5) no
C7 N2 1.477(5) no
C10 C11 1.402(5) no
C12 C13 1.381(7) no
C14 C15 1.386(5) no
N1 O2 1.220(5) no
N3 O5 1.227(5) no
N4 O8 1.218(5) no
C4 C5 1.406(5) no
C6 C7 1.383(5) no
C8 C9 1.396(5) no
C10 C15 1.397(6) no
C13 C14 1.386(5) no
C15 N3 1.466(5) no
N2 O3 1.217(5) no
N3 O6 1.233(4) no
C4 C9 1.402(5) no
C7 C8 1.372(6) no
C9 N1 1.468(5) no
C11 C12 1.404(5) no
C13 N4 1.475(5) no
N1 O1 1.214(4) no
N2 O4 1.227(5) no
N4 O7 1.226(7) no
